data_7702051
loop_
_publ_author_name
'Naga Babu, Chatla'
'Srinivas, Katam'
'Prabusankar, Ganesan'

_publ_section_title
;
 Facile access to zinc and cadmium selones: highly active catalysts for
 Barbier reactions in aqueous media.
;
_journal_issue 15
_journal_name_full 'Dalton transactions (Cambridge, England : 2003)'
_journal_page_first 6456
_journal_page_last 6465
_journal_paper_doi 10.1039/c5dt04871k
_journal_volume 45
_journal_year 2016
_chemical_absolute_configuration unk
_chemical_formula_moiety '3(C72 H96 Cd N8 O8 Se4), 15(Cl0.33 O1.33)'
_chemical_formula_sum 'C216 H288 Cd3 Cl5 N24 O44 Se12'
_chemical_formula_weight 5386.84
_space_group_crystal_system cubic
_space_group_IT_number 219
_space_group_name_Hall 'F -4a 2 3'
_space_group_name_H-M_alt 'F -4 3 c'
_audit_creation_date 2016-02-24
_audit_creation_method
;
  Olex2 1.1
  (compiled Nov  1 2011 20:42:30, GUI svn.r3906)
;
_audit_update_record
;
2016-02-23 deposited with the CCDC.
2016-02-25 downloaded from the CCDC.
;
_cell_angle_alpha 90
_cell_angle_beta 90
_cell_angle_gamma 90
_cell_formula_units_Z 8
_cell_length_a 39.4115(4)
_cell_length_b 39.4115(4)
_cell_length_c 39.4115(4)
_cell_measurement_reflns_used 3556
_cell_measurement_temperature 293
_cell_measurement_theta_max 66.5660
_cell_measurement_theta_min 4.4790
_cell_volume 61216.6(11)
_computing_cell_refinement
;
CrysAlisPro, Agilent Technologies,
Version 1.171.37.35 (release 13-08-2014 CrysAlis171 .NET)
(compiled Aug 13 2014,18:06:01)
;
_computing_data_collection
;
CrysAlisPro, Agilent Technologies,
Version 1.171.37.35 (release 13-08-2014 CrysAlis171 .NET)
(compiled Aug 13 2014,18:06:01)
;
_computing_data_reduction
;
CrysAlisPro, Agilent Technologies,
Version 1.171.37.35 (release 13-08-2014 CrysAlis171 .NET)
(compiled Aug 13 2014,18:06:01)
;
_computing_molecular_graphics
;
O. V. Dolomanov, L. J. Bourhis, R. J. Gildea, J. A. K. Howard and H. Puschmann,
OLEX2: a complete structure solution, refinement and analysis program.
J. Appl. Cryst. (2009). 42, 339-341.
;
_computing_publication_material
;
O. V. Dolomanov, L. J. Bourhis, R. J. Gildea, J. A. K. Howard and H. Puschmann,
OLEX2: a complete structure solution, refinement and analysis program.
J. Appl. Cryst. (2009). 42, 339-341.
;
_computing_structure_refinement
;
olex2.refine (L.J. Bourhis, O.V. Dolomanov, R.J. Gildea, J.A.K. Howard,
H. Puschmann, in preparation, 2011)
;
_computing_structure_solution
;
SHELXS, G.M. Sheldrick, Acta Cryst.
(2008). A64, 112-122
;
_diffrn_ambient_temperature 293
_diffrn_detector 'CCD plate'
_diffrn_detector_area_resol_mean 16.1293
_diffrn_detector_type Eos
_diffrn_measured_fraction_theta_full 0.9982
_diffrn_measured_fraction_theta_max 0.9864
_diffrn_measurement_details
;
#__ type_ start__ end____ width___ exp.time_
  1 omega   29.00   91.00   1.0000   32.4200
omega____ theta____ kappa____ phi______ frames
    -       54.0000 -128.0000   17.0000 62

#__ type_ start__ end____ width___ exp.time_
  2 omega  107.00  168.00   1.0000   32.4200
omega____ theta____ kappa____ phi______ frames
    -      108.0000  104.0000   -5.0000 61

#__ type_ start__ end____ width___ exp.time_
  3 omega   55.00   92.00   1.0000   32.4200
omega____ theta____ kappa____ phi______ frames
    -      108.0000  -53.0000   -1.0000 37

#__ type_ start__ end____ width___ exp.time_
  4 omega  -52.00  -27.00   1.0000    8.1100
omega____ theta____ kappa____ phi______ frames
    -        0.0000  128.0000   91.0000 25
;
_diffrn_measurement_device 'four-circle diffractometer'
_diffrn_measurement_device_type 'SuperNova, Dual, Cu at zero, Eos'
_diffrn_measurement_method '\w scans'
_diffrn_orient_matrix_UB_11 0.0080315000
_diffrn_orient_matrix_UB_12 -0.0067937000
_diffrn_orient_matrix_UB_13 0.0376989000
_diffrn_orient_matrix_UB_21 -0.0236209000
_diffrn_orient_matrix_UB_22 -0.0311125000
_diffrn_orient_matrix_UB_23 -0.0007115000
_diffrn_orient_matrix_UB_31 0.0300595000
_diffrn_orient_matrix_UB_32 -0.0225852000
_diffrn_orient_matrix_UB_33 -0.0105742000
_diffrn_radiation_monochromator mirror
_diffrn_radiation_probe x-ray
_diffrn_radiation_type 'Cu K\a'
_diffrn_radiation_wavelength 1.54184
_diffrn_reflns_av_R_equivalents 0.0294
_diffrn_reflns_av_unetI/netI 0.0314
_diffrn_reflns_limit_h_max 39
_diffrn_reflns_limit_h_min -17
_diffrn_reflns_limit_k_max 39
_diffrn_reflns_limit_k_min -48
_diffrn_reflns_limit_l_max 29
_diffrn_reflns_limit_l_min -43
_diffrn_reflns_number 12575
_diffrn_reflns_theta_full 71.088865
_diffrn_reflns_theta_max 71.09
_diffrn_reflns_theta_min 3.72
_diffrn_source 'sealed X-ray tube'
_diffrn_source_current n/a
_diffrn_source_type 'SuperNova (Cu) X-ray Source'
_diffrn_source_voltage n/a
_exptl_absorpt_coefficient_mu 4.166
_exptl_absorpt_correction_T_max 1.00000
_exptl_absorpt_correction_T_min 0.67705
_exptl_absorpt_correction_type multi-scan
_exptl_absorpt_process_details
;
CrysAlisPro, Agilent Technologies,
Version 1.171.37.35 (release 13-08-2014 CrysAlis171 .NET)
(compiled Aug 13 2014,18:06:01)
Empirical absorption correction using spherical harmonics,
 implemented in SCALE3 ABSPACK scaling algorithm.
;
_exptl_crystal_colour colourless
_exptl_crystal_colour_primary colourless
_exptl_crystal_density_diffrn 1.1689
_exptl_crystal_description block
_exptl_crystal_F_000 21926.3756
_exptl_crystal_size_max 0.18
_exptl_crystal_size_mid 0.16
_exptl_crystal_size_min 0.15
_refine_diff_density_max 1.760454
_refine_diff_density_min -0.310537
_refine_diff_density_rms 0.076759
_refine_ls_abs_structure_details 'Flack, H. D. (1983). Acta Cryst. A39, 876-881.'
_refine_ls_abs_structure_Flack 0.001(13)
_refine_ls_d_res_high 0.814907
_refine_ls_d_res_low 11.377121
_refine_ls_goodness_of_fit_ref 1.052672
_refine_ls_hydrogen_treatment mixed
_refine_ls_matrix_type full
_refine_ls_number_constraints 37
_refine_ls_number_parameters 234
_refine_ls_number_reflns 3950
_refine_ls_number_restraints 0
_refine_ls_restrained_S_all 1.052672
_refine_ls_R_factor_all 0.052911
_refine_ls_R_factor_gt 0.041308
_refine_ls_shift/su_max 1.8004
_refine_ls_shift/su_mean 0.0647
_refine_ls_structure_factor_coef Fsqd
_refine_ls_weighting_details 'w=1/[\s^2^(Fo^2^)+(0.0735P)^2^] where P=(Fo^2^+2Fc^2^)/3'
_refine_ls_weighting_scheme calc
_refine_ls_wR_factor_ref 0.126640
_reflns_Friedel_coverage 0.583
_reflns_limit_h_max 15
_reflns_limit_h_min -26
_reflns_limit_k_max 47
_reflns_limit_k_min -48
_reflns_limit_l_max 34
_reflns_limit_l_min -34
_reflns_number_gt 3237
_reflns_number_total 3950
_reflns_threshold_expression I>=2u(I)
_cod_data_source_file c5dt04871k2.cif
_cod_data_source_block 2
_cod_original_sg_symbol_Hall 'F -4c 2 3'
_cod_database_code 7702051
_reflns_odcompleteness_completeness 99.82
_reflns_odcompleteness_iscentric 1
_reflns_odcompleteness_theta 66.97
_olex2_date_sample_data_collection 1421653551.84
_olex2_submission_special_instructions 'No special instructions were received'

loop_
_space_group_symop_id
_space_group_symop_operation_xyz
1 x,y,z
2 -x+1/2,z,-y
3 -x+1/2,-z,y
4 -z+1/2,-y,x
5 z+1/2,-y,-x
6 y+1/2,-x,-z
7 -y+1/2,x,-z
8 z,x,y
9 y,z,x
10 -y,-z,x
11 z,-x,-y
12 -y,z,-x
13 -z,-x,y
14 -z,x,-y
15 y,-z,-x
16 x,-y,-z
17 -x,y,-z
18 -x,-y,z
19 -y+1/2,-x,z
20 y+1/2,x,z
21 -z+1/2,y,-x
22 z+1/2,y,x
23 x+1/2,-z,-y
24 x+1/2,z,y
25 x,y+1/2,z+1/2
26 -x+1/2,z+1/2,-y+1/2
27 -x+1/2,-z+1/2,y+1/2
28 -z+1/2,-y+1/2,x+1/2
29 z+1/2,-y+1/2,-x+1/2
30 y+1/2,-x+1/2,-z+1/2
31 -y+1/2,x+1/2,-z+1/2
32 z,x+1/2,y+1/2
33 y,z+1/2,x+1/2
34 -y,-z+1/2,x+1/2
35 z,-x+1/2,-y+1/2
36 -y,z+1/2,-x+1/2
37 -z,-x+1/2,y+1/2
38 -z,x+1/2,-y+1/2
39 y,-z+1/2,-x+1/2
40 x,-y+1/2,-z+1/2
41 -x,y+1/2,-z+1/2
42 -x,-y+1/2,z+1/2
43 -y+1/2,-x+1/2,z+1/2
44 y+1/2,x+1/2,z+1/2
45 -z+1/2,y+1/2,-x+1/2
46 z+1/2,y+1/2,x+1/2
47 x+1/2,-z+1/2,-y+1/2
48 x+1/2,z+1/2,y+1/2
49 x+1/2,y,z+1/2
50 -x+1,z,-y+1/2
51 -x+1,-z,y+1/2
52 -z+1,-y,x+1/2
53 z+1,-y,-x+1/2
54 y+1,-x,-z+1/2
55 -y+1,x,-z+1/2
56 z+1/2,x,y+1/2
57 y+1/2,z,x+1/2
58 -y+1/2,-z,x+1/2
59 z+1/2,-x,-y+1/2
60 -y+1/2,z,-x+1/2
61 -z+1/2,-x,y+1/2
62 -z+1/2,x,-y+1/2
63 y+1/2,-z,-x+1/2
64 x+1/2,-y,-z+1/2
65 -x+1/2,y,-z+1/2
66 -x+1/2,-y,z+1/2
67 -y+1,-x,z+1/2
68 y+1,x,z+1/2
69 -z+1,y,-x+1/2
70 z+1,y,x+1/2
71 x+1,-z,-y+1/2
72 x+1,z,y+1/2
73 x+1/2,y+1/2,z
74 -x+1,z+1/2,-y
75 -x+1,-z+1/2,y
76 -z+1,-y+1/2,x
77 z+1,-y+1/2,-x
78 y+1,-x+1/2,-z
79 -y+1,x+1/2,-z
80 z+1/2,x+1/2,y
81 y+1/2,z+1/2,x
82 -y+1/2,-z+1/2,x
83 z+1/2,-x+1/2,-y
84 -y+1/2,z+1/2,-x
85 -z+1/2,-x+1/2,y
86 -z+1/2,x+1/2,-y
87 y+1/2,-z+1/2,-x
88 x+1/2,-y+1/2,-z
89 -x+1/2,y+1/2,-z
90 -x+1/2,-y+1/2,z
91 -y+1,-x+1/2,z
92 y+1,x+1/2,z
93 -z+1,y+1/2,-x
94 z+1,y+1/2,x
95 x+1,-z+1/2,-y
96 x+1,z+1/2,y

loop_
_atom_site_label
_atom_site_type_symbol
_atom_site_fract_x
_atom_site_fract_y
_atom_site_fract_z
_atom_site_U_iso_or_equiv
_atom_site_adp_type
_atom_site_occupancy
_atom_site_refinement_flags_posn
Cd1 Cd 0.000000 0.000000 0.250000 0.0696(2) Uani 1.000000 S
Se1 Se -0.016128(15) 0.060935(15) 0.228417(17) 0.07345(19) Uani 1.000000 .
Cl1 Cl 0.500000 0.000000 0.000000 0.0882(13) Uani 0.999960 S
Cl2 Cl 0.11869(16) 0.11869(16) 0.11869(16) 0.187(3) Uani 1.000000 S
O1 O 0.01406(16) 0.08984(13) 0.14811(12) 0.1063(16) Uani 1.000000 .
O2 O 0.03315(17) 0.04063(14) 0.12864(13) 0.1262(19) Uani 1.000000 .
O3 O 0.48017(17) 0.01983(17) 0.01983(17) 0.211(6) Uani 1.000000 S
N1 N 0.05016(12) 0.08279(12) 0.20714(10) 0.0674(11) Uani 1.000000 .
N2 N 0.03022(11) 0.11332(11) 0.24776(12) 0.0703(11) Uani 1.000000 .
C1 C 0.02376(13) 0.08592(13) 0.22803(13) 0.0629(12) Uani 1.000000 .
C2 C 0.07280(16) 0.10834(18) 0.21346(15) 0.0817(16) Uani 1.000000 .
H2 H 0.09328(16) 0.11168(18) 0.20224(15) 0.0980(19) Uiso 1.000000 R
C3 C 0.06086(16) 0.12716(17) 0.23779(16) 0.0837(17) Uani 1.000000 .
H3 H 0.07108(16) 0.14642(17) 0.24682(16) 0.100(2) Uiso 1.000000 R
C4 C 0.00855(14) 0.12571(14) 0.27497(13) 0.0680(13) Uani 1.000000 .
C5 C -0.02036(15) 0.14409(15) 0.26646(13) 0.0730(15) Uani 1.000000 .
C6 C -0.04065(17) 0.15533(17) 0.29305(16) 0.0858(18) Uani 1.000000 .
H6 H -0.06035(17) 0.16755(17) 0.28866(16) 0.103(2) Uiso 1.000000 R
C7 C -0.0311(2) 0.14807(18) 0.32660(16) 0.0935(19) Uani 1.000000 .
H7 H -0.0449(2) 0.15534(18) 0.34430(16) 0.112(2) Uiso 1.000000 R
C8 C -0.00244(19) 0.13081(16) 0.33380(14) 0.0845(16) Uani 1.000000 .
H8 H 0.00357(19) 0.12722(16) 0.35634(14) 0.1014(19) Uiso 1.000000 R
C9 C 0.01823(17) 0.11831(14) 0.30820(14) 0.0756(15) Uani 1.000000 .
C10 C 0.05045(18) 0.09913(17) 0.31676(16) 0.0874(18) Uani 1.000000 .
H10 H 0.05847(18) 0.08768(17) 0.29619(16) 0.105(2) Uiso 1.000000 R
C11 C 0.0784(2) 0.1233(2) 0.3291(3) 0.124(3) Uani 1.000000 .
H11a H 0.0821(15) 0.1406(12) 0.3124(10) 0.187(5) Uiso 1.000000 G
H11b H 0.0716(9) 0.1335(16) 0.3501(11) 0.187(5) Uiso 1.000000 G
H11c H 0.0990(6) 0.1108(4) 0.332(2) 0.187(5) Uiso 1.000000 G
C12 C 0.0440(2) 0.0717(2) 0.34464(18) 0.114(3) Uani 1.000000 .
H12a H 0.0416(17) 0.0826(2) 0.3663(3) 0.171(4) Uiso 1.000000 G
H12b H 0.0236(9) 0.0595(12) 0.3394(9) 0.171(4) Uiso 1.000000 G
H12c H 0.0628(8) 0.0562(10) 0.3453(12) 0.171(4) Uiso 1.000000 G
C13 C -0.02961(19) 0.15384(17) 0.23050(16) 0.0879(18) Uani 1.000000 .
H13 H -0.01521(19) 0.14072(17) 0.21505(16) 0.105(2) Uiso 1.000000 R
C14 C -0.0224(3) 0.1916(2) 0.2245(2) 0.119(3) Uani 1.000000 .
H14a H -0.0348(14) 0.2049(2) 0.2407(12) 0.178(4) Uiso 1.000000 G
H14b H 0.0015(3) 0.1958(4) 0.2271(17) 0.178(4) Uiso 1.000000 G
H14c H -0.0293(17) 0.1977(5) 0.2020(7) 0.178(4) Uiso 1.000000 G
C15 C -0.0667(2) 0.1457(2) 0.2221(2) 0.120(3) Uani 1.000000 .
H15a H -0.0712(5) 0.1223(5) 0.2271(17) 0.180(4) Uiso 1.000000 G
H15b H -0.0813(2) 0.1599(13) 0.2355(13) 0.180(4) Uiso 1.000000 G
H15c H -0.0707(5) 0.1499(17) 0.1985(4) 0.180(4) Uiso 1.000000 G
C16 C 0.05366(18) 0.05772(16) 0.18093(15) 0.0819(16) Uani 1.000000 .
H16a H 0.07714(18) 0.0567(12) 0.1736(4) 0.0983(19) Uiso 1.000000 R
H16b H 0.0478(12) 0.0356(4) 0.1899(3) 0.0983(19) Uiso 1.000000 R
C17 C 0.0313(2) 0.06575(16) 0.15100(15) 0.0854(18) Uani 1.000000 .
C18 C 0.0161(4) 0.0485(3) 0.0961(2) 0.211(7) Uani 1.000000 .
H18a H 0.0326(7) 0.057(4) 0.0800(12) 0.316(10) Uiso 1.000000 G
H18b H 0.006(3) 0.0284(10) 0.0874(19) 0.316(10) Uiso 1.000000 G
H18c H -0.001(3) 0.066(3) 0.0997(8) 0.316(10) Uiso 1.000000 G
O5 O 0.1431(4) 0.1108(6) 0.1032(4) 0.47(2) Uani 1.000000 .
O6 O 0.1357(6) 0.1357(6) 0.1357(6) 0.61(6) Uani 1.000000 S

loop_
_atom_site_aniso_label
_atom_site_aniso_U_11
_atom_site_aniso_U_22
_atom_site_aniso_U_33
_atom_site_aniso_U_12
_atom_site_aniso_U_13
_atom_site_aniso_U_23
Cd1 0.0654(2) 0.0654(2) 0.0780(4) -0.000000 -0.000000 0.000000
Se1 0.0696(3) 0.0638(3) 0.0870(4) 0.0014(3) -0.0039(3) 0.0024(3)
Cl1 0.0882(13) 0.0882(13) 0.0882(13) -0.000000 -0.000000 0.000000
Cl2 0.187(3) 0.187(3) 0.187(3) 0.112(4) 0.112(4) 0.112(4)
O1 0.155(5) 0.083(3) 0.081(3) 0.022(3) -0.012(3) 0.008(2)
O2 0.167(6) 0.110(4) 0.101(3) 0.024(4) -0.002(4) -0.037(3)
O3 0.211(6) 0.211(6) 0.211(6) 0.064(5) 0.064(5) -0.064(5)
N1 0.075(3) 0.071(3) 0.056(2) 0.011(2) 0.011(2) 0.006(2)
N2 0.072(2) 0.074(3) 0.065(2) -0.007(2) 0.009(2) -0.006(2)
C1 0.073(3) 0.060(3) 0.056(2) 0.003(2) 0.004(3) 0.004(2)
C2 0.075(3) 0.102(4) 0.068(3) 0.001(3) 0.014(3) 0.006(3)
C3 0.075(3) 0.090(4) 0.086(4) -0.021(3) 0.009(3) -0.004(3)
C4 0.076(3) 0.069(3) 0.059(3) -0.010(3) 0.012(3) -0.009(2)
C5 0.083(4) 0.073(3) 0.062(3) -0.008(3) 0.010(3) -0.001(3)
C6 0.085(4) 0.083(4) 0.090(4) 0.006(3) 0.015(4) -0.016(3)
C7 0.119(5) 0.093(4) 0.069(4) -0.002(4) 0.030(4) -0.011(3)
C8 0.108(4) 0.084(3) 0.062(3) 0.001(4) 0.017(3) -0.008(3)
C9 0.096(4) 0.068(3) 0.063(3) -0.011(3) 0.005(3) -0.007(3)
C10 0.104(5) 0.084(4) 0.074(3) 0.010(4) -0.016(3) -0.005(3)
C11 0.124(6) 0.105(6) 0.144(7) 0.004(5) -0.043(6) -0.016(5)
C12 0.153(8) 0.103(5) 0.086(4) 0.018(5) -0.003(5) 0.006(4)
C13 0.105(5) 0.084(4) 0.074(3) 0.010(4) 0.010(4) 0.005(3)
C14 0.166(8) 0.110(5) 0.080(4) -0.006(5) -0.000(5) 0.025(4)
C15 0.128(7) 0.124(6) 0.108(6) 0.018(5) -0.022(5) 0.019(5)
C16 0.100(4) 0.073(3) 0.073(3) 0.017(3) 0.018(3) 0.006(3)
C17 0.126(5) 0.069(3) 0.061(3) 0.005(4) 0.012(3) -0.001(3)
C18 0.280(17) 0.240(14) 0.112(7) 0.018(13) -0.060(9) -0.062(9)
O5 0.35(2) 0.79(5) 0.256(15) 0.38(3) 0.194(16) 0.18(2)
O6 0.61(6) 0.61(6) 0.61(6) -0.21(4) -0.21(4) -0.21(4)

loop_
_atom_type_symbol
_atom_type_scat_dispersion_real
_atom_type_scat_dispersion_imag
_atom_type_scat_source
C 0.01920 0.00962 'International Tables Volume C Table 6.1.1.4 (pp. 500-502)'
Cl 0.36843 0.69943 'International Tables Volume C Table 6.1.1.4 (pp. 500-502)'
H 0.00000 0.00000 'International Tables Volume C Table 6.1.1.4 (pp. 500-502)'
O 0.05239 0.03377 'International Tables Volume C Table 6.1.1.4 (pp. 500-502)'
N 0.03256 0.01839 'International Tables Volume C Table 6.1.1.4 (pp. 500-502)'
Cd 0.15708 4.73503 'International Tables Volume C Table 6.1.1.4 (pp. 500-502)'
Se -0.79210 1.18296 'International Tables Volume C Table 6.1.1.4 (pp. 500-502)'

loop_
_geom_angle_atom_site_label_1
_geom_angle_atom_site_label_2
_geom_angle_atom_site_label_3
_geom_angle
_geom_angle_site_symmetry_1
_geom_angle_site_symmetry_3
Se1 Cd1 Se1 142.20(3) . 18
Se1 Cd1 Se1 96.024(10) 54_455 18
Se1 Cd1 Se1 96.024(9) 54_455 .
Se1 Cd1 Se1 96.024(9) 55_455 18
Se1 Cd1 Se1 96.024(10) 55_455 .
Se1 Cd1 Se1 142.20(3) 55_455 54_455
C1 Se1 Cd1 106.44(15) . 18
O3 Cl1 O3 109.5(3) 16 .
O3 Cl1 O3 109.5(3) 17_655 .
O3 Cl1 O3 109.5(3) 17_655 16
O3 Cl1 O3 109.5(3) 18_655 .
O3 Cl1 O3 109.5(3) 18_655 16
O3 Cl1 O3 109.5(3) 18_655 17_655
O5 Cl2 O5 120.0 8 .
O5 Cl2 O5 120.0 9 .
O5 Cl2 O5 120.0 9 8
O6 Cl2 O5 88.9(14) . .
O6 Cl2 O5 88.9(14) . 8
O6 Cl2 O5 88.9(14) . 9
C18 O2 C17 113.2(7) . .
C2 N1 C1 109.2(5) . .
C16 N1 C1 125.7(5) . .
C16 N1 C2 125.1(5) . .
C3 N2 C1 108.4(5) . .
C4 N2 C1 125.5(4) . .
C4 N2 C3 126.1(5) . .
N1 C1 Se1 128.1(4) . .
N2 C1 Se1 125.3(4) . .
N2 C1 N1 106.4(5) . .
H2 C2 N1 125.7(3) . .
C3 C2 N1 108.6(5) . .
C3 C2 H2 125.7(4) . .
C2 C3 N2 107.5(6) . .
H3 C3 N2 126.3(3) . .
H3 C3 C2 126.3(4) . .
C5 C4 N2 118.5(5) . .
C9 C4 N2 117.5(5) . .
C9 C4 C5 124.0(5) . .
C6 C5 C4 117.1(5) . .
C13 C5 C4 123.7(5) . .
C13 C5 C6 119.1(6) . .
H6 C6 C5 120.3(4) . .
C7 C6 C5 119.4(6) . .
C7 C6 H6 120.3(4) . .
H7 C7 C6 119.2(4) . .
C8 C7 C6 121.7(6) . .
C8 C7 H7 119.2(4) . .
H8 C8 C7 119.4(4) . .
C9 C8 C7 121.2(6) . .
C9 C8 H8 119.4(4) . .
C8 C9 C4 116.6(6) . .
C10 C9 C4 122.8(5) . .
C10 C9 C8 120.5(6) . .
H10 C10 C9 108.4(3) . .
C11 C10 C9 111.2(6) . .
C11 C10 H10 108.4(5) . .
C12 C10 C9 111.4(6) . .
C12 C10 H10 108.4(4) . .
C12 C10 C11 108.9(6) . .
H11a C11 C10 109.5 . .
H11b C11 C10 109.5 . .
H11b C11 H11a 109.5 . .
H11c C11 C10 109.5 . .
H11c C11 H11a 109.5 . .
H11c C11 H11b 109.5 . .
H12a C12 C10 109.5 . .
H12b C12 C10 109.5 . .
H12b C12 H12a 109.5 . .
H12c C12 C10 109.5 . .
H12c C12 H12a 109.5 . .
H12c C12 H12b 109.5 . .
H13 C13 C5 108.0(3) . .
C14 C13 C5 110.3(6) . .
C14 C13 H13 108.0(4) . .
C15 C13 C5 112.2(6) . .
C15 C13 H13 108.0(5) . .
C15 C13 C14 110.3(7) . .
H14a C14 C13 109.5 . .
H14b C14 C13 109.5 . .
H14b C14 H14a 109.5 . .
H14c C14 C13 109.5 . .
H14c C14 H14a 109.5 . .
H14c C14 H14b 109.5 . .
H15a C15 C13 109.5 . .
H15b C15 C13 109.5 . .
H15b C15 H15a 109.5 . .
H15c C15 C13 109.5 . .
H15c C15 H15a 109.5 . .
H15c C15 H15b 109.5 . .
H16a C16 N1 109.6(14) . .
H16b C16 N1 109.6(14) . .
H16b C16 H16a 107(6) . .
C17 C16 N1 111.2(5) . .
C17 C16 H16a 109.6(14) . .
C17 C16 H16b 109.6(15) . .
O2 C17 O1 124.9(7) . .
C16 C17 O1 125.8(6) . .
C16 C17 O2 109.3(6) . .
H18a C18 O2 109.5 . .
H18b C18 O2 109.5 . .
H18b C18 H18a 109.5 . .
H18c C18 O2 109.5 . .
H18c C18 H18a 109.5 . .
H18c C18 H18b 109.5 . .
O6 O5 Cl2 45.1(11) . .
O5 O6 Cl2 46.0(13) . .
O5 O6 Cl2 46.0(13) 8 .
O5 O6 Cl2 46.0(13) 9 .
O5 O6 O5 77(2) 8 .
O5 O6 O5 77(2) 9 .
O5 O6 O5 77(2) 9 8

loop_
_geom_bond_atom_site_label_1
_geom_bond_atom_site_label_2
_geom_bond_distance
_geom_bond_site_symmetry_2
Cd1 Se1 2.6258(6) 18
Cd1 Se1 2.6258(6) .
Cd1 Se1 2.6258(6) 54_455
Cd1 Se1 2.6258(6) 55_455
Se1 C1 1.855(5) .
Cl1 O3 1.354(11) 16
Cl1 O3 1.354(11) .
Cl1 O3 1.354(11) 18_655
Cl1 O3 1.354(11) 17_655
Cl2 O5 1.181(11) .
Cl2 O5 1.181(11) 9
Cl2 O5 1.181(11) 8
Cl2 O6 1.16(4) .
O1 C17 1.172(8) .
O2 C17 1.327(8) .
O2 C18 1.482(11) .
N1 C1 1.333(7) .
N1 C2 1.368(8) .
N1 C16 1.436(7) .
N2 C1 1.355(7) .
N2 C3 1.382(7) .
N2 C4 1.455(7) .
C2 H2 0.9300 .
C2 C3 1.300(8) .
C3 H3 0.9300 .
C4 C5 1.391(8) .
C4 C9 1.395(8) .
C5 C6 1.391(8) .
C5 C13 1.513(8) .
C6 H6 0.9300 .
C6 C7 1.404(9) .
C7 H7 0.9300 .
C7 C8 1.349(9) .
C8 H8 0.9300 .
C8 C9 1.387(8) .
C9 C10 1.516(9) .
C10 H10 0.9800 .
C10 C11 1.534(11) .
C10 C12 1.562(10) .
C11 H11a 0.9600 .
C11 H11b 0.9600 .
C11 H11c 0.9600 .
C12 H12a 0.9600 .
C12 H12b 0.9600 .
C12 H12c 0.9600 .
C13 H13 0.9800 .
C13 C14 1.533(10) .
C13 C15 1.531(11) .
C14 H14a 0.9600 .
C14 H14b 0.9600 .
C14 H14c 0.9600 .
C15 H15a 0.9600 .
C15 H15b 0.9600 .
C15 H15c 0.9600 .
C16 H16a 0.9700 .
C16 H16b 0.9700 .
C16 C17 1.507(9) .
C18 H18a 0.9600 .
C18 H18b 0.9600 .
C18 H18c 0.9600 .
O5 O6 1.64(4) .
